data_4082432
loop_
_publ_author_name
'Li, Ying-Zhou'
'Ganguly, Rakesh'
'Leong, Weng Kee'

_publ_section_title
;
 Oxidative Addition across Sb--H and Sb--Sb Bonds by an Osmium Carbonyl
 Cluster: Trapping the Intermediate
;
_journal_issue 3
_journal_name_full Organometallics
_journal_page_first 823
_journal_paper_doi 10.1021/om401206d
_journal_volume 33
_journal_year 2014
_chemical_formula_sum 'C49.2 H26.4 O22.8 Os6 Sb2'
_chemical_formula_weight 2367.00
_chemical_name_systematic
; 
 ? 
;
_space_group_IT_number 14
_symmetry_cell_setting monoclinic
_symmetry_space_group_name_Hall '-P 2yn'
_symmetry_space_group_name_H-M 'P 1 21/n 1'
_atom_sites_solution_hydrogens geom
_atom_sites_solution_primary direct
_atom_sites_solution_secondary difmap
_audit_creation_method SHELXL-97
_cell_angle_alpha 90.00
_cell_angle_beta 91.3300(10)
_cell_angle_gamma 90.00
_cell_formula_units_Z 4
_cell_length_a 17.5936(8)
_cell_length_b 11.7000(5)
_cell_length_c 27.9621(10)
_cell_measurement_reflns_used 2756
_cell_measurement_temperature 103(2)
_cell_measurement_theta_max 30.96
_cell_measurement_theta_min 2.71
_cell_volume 5754.3(4)
_computing_cell_refinement 'Bruker SAINT'
_computing_data_collection 'Bruker APEX2'
_computing_data_reduction 'Bruker SAINT'
_computing_molecular_graphics 'Bruker SHELXTL'
_computing_publication_material 'Bruker SHELXTL'
_computing_structure_refinement 'SHELXL-97 (Sheldrick, 1997)'
_computing_structure_solution 'SHELXS-97 (Sheldrick, 1990)'
_diffrn_ambient_temperature 103(2)
_diffrn_measured_fraction_theta_full 0.995
_diffrn_measured_fraction_theta_max 0.995
_diffrn_measurement_device_type 'Bruker APEX-II CCD'
_diffrn_measurement_method '\f and \w scans'
_diffrn_radiation_monochromator graphite
_diffrn_radiation_source 'fine-focus sealed tube'
_diffrn_radiation_type MoK\a
_diffrn_radiation_wavelength 0.71073
_diffrn_reflns_av_R_equivalents 0.0000
_diffrn_reflns_av_sigmaI/netI 0.1128
_diffrn_reflns_limit_h_max 25
_diffrn_reflns_limit_h_min -25
_diffrn_reflns_limit_k_max 16
_diffrn_reflns_limit_k_min 0
_diffrn_reflns_limit_l_max 40
_diffrn_reflns_limit_l_min 0
_diffrn_reflns_number 19532
_diffrn_reflns_theta_full 26.37
_diffrn_reflns_theta_max 31.03
_diffrn_reflns_theta_min 1.89
_exptl_absorpt_coefficient_mu 14.192
_exptl_absorpt_correction_T_max 0.3964
_exptl_absorpt_correction_T_min 0.1844
_exptl_absorpt_correction_type multi-scan
_exptl_absorpt_process_details SADABS
_exptl_crystal_colour yellow
_exptl_crystal_density_diffrn 2.732
_exptl_crystal_density_method 'not measured'
_exptl_crystal_description block
_exptl_crystal_F_000 4248
_exptl_crystal_size_max 0.18
_exptl_crystal_size_mid 0.12
_exptl_crystal_size_min 0.08
_refine_diff_density_max 1.654
_refine_diff_density_min -1.630
_refine_diff_density_rms 0.363
_refine_ls_extinction_method none
_refine_ls_goodness_of_fit_ref 1.071
_refine_ls_hydrogen_treatment constr
_refine_ls_matrix_type full
_refine_ls_number_parameters 731
_refine_ls_number_reflns 12727
_refine_ls_number_restraints 300
_refine_ls_restrained_S_all 1.061
_refine_ls_R_factor_all 0.0712
_refine_ls_R_factor_gt 0.0485
_refine_ls_shift/su_max 0.001
_refine_ls_shift/su_mean 0.000
_refine_ls_structure_factor_coef Fsqd
_refine_ls_weighting_details 'calc w=1/[\s^2^(Fo^2^)+(0.0000P)^2^+130.4457P] where P=(Fo^2^+2Fc^2^)/3'
_refine_ls_weighting_scheme calc
_refine_ls_wR_factor_gt 0.0876
_refine_ls_wR_factor_ref 0.0961
_reflns_number_gt 13751
_reflns_number_total 19532
_reflns_threshold_expression >2sigma(I)
_cod_data_source_file om401206d_si_001.cif
_cod_data_source_block lwk163s
_cod_depositor_comments
;
The following automatic conversions were performed:

'_symmetry_cell_setting' value 'Monoclinic' changed to 'monoclinic'
according to
/usr/data/users/saulius/automatic-downloads/current/ACS/lib/dictionaries/cif_core.dic
dictionary named 'cif_core.dic' version 2.4.2 from
2011-04-26.

'_exptl_absorpt_correction_type' value 'MULTI-SCAN'
changed to 'multi-scan' according to
/usr/data/users/saulius/automatic-downloads/current/ACS/lib/dictionaries/cif_core.dic
dictionary named 'cif_core.dic' version 2.4.2 from 2011-04-26.

Automatic conversion script
Id: cif_fix_values 2281 2013-09-26 08:29:07Z andrius 
;
_cod_original_sg_symbol_H-M P2(1)/n
_cod_original_formula_sum 'C49.20 H26.40 O22.80 Os6 Sb2'
_cod_database_code 4082432

loop_
_symmetry_equiv_pos_as_xyz
'x, y, z'
'-x+1/2, y+1/2, -z+1/2'
'-x, -y, -z'
'x-1/2, -y-1/2, z-1/2'

loop_
_atom_site_label
_atom_site_type_symbol
_atom_site_fract_x
_atom_site_fract_y
_atom_site_fract_z
_atom_site_U_iso_or_equiv
_atom_site_adp_type
_atom_site_occupancy
_atom_site_symmetry_multiplicity
_atom_site_calc_flag
_atom_site_refinement_flags
Os1 Os 1.22977(3) 0.76816(4) 0.080608(16) 0.01029(11) Uani 1 1 d .
Os2 Os 1.11626(3) 0.72416(4) 0.001823(15) 0.00765(10) Uani 1 1 d .
Os3 Os 0.98549(2) 0.77228(4) 0.065760(15) 0.00700(10) Uani 1 1 d .
Os4 Os 0.73558(3) 0.72781(4) 0.091191(16) 0.00997(10) Uani 1 1 d .
Os5 Os 0.58037(3) 0.65748(4) 0.081002(18) 0.01494(11) Uani 1 1 d .
Os6 Os 0.62746(3) 0.79450(4) 0.162378(17) 0.01517(12) Uani 1 1 d .
Sb7 Sb 1.10039(4) 0.74999(6) 0.12964(3) 0.00793(16) Uani 1 1 d .
Sb8 Sb 0.86740(4) 0.81353(7) 0.12264(3) 0.00869(16) Uani 1 1 d .
O11 O 1.2451(5) 0.5057(7) 0.0900(3) 0.020(2) Uani 1 1 d .
O12 O 1.3163(5) 0.8003(8) 0.1756(3) 0.028(2) Uani 1 1 d .
O13 O 1.3663(5) 0.7803(9) 0.0133(3) 0.031(2) Uani 1 1 d .
O14 O 1.2048(5) 1.0279(7) 0.0665(3) 0.022(2) Uani 1 1 d .
O21 O 1.0808(5) 0.4789(7) 0.0344(3) 0.0154(19) Uani 1 1 d .
O22 O 1.2519(5) 0.6453(7) -0.0559(3) 0.019(2) Uani 1 1 d .
O23 O 1.1319(5) 0.9786(7) -0.0237(3) 0.0168(19) Uani 1 1 d .
O24 O 1.0061(5) 0.7062(7) -0.0834(3) 0.0152(19) Uani 1 1 d .
O31 O 0.9258(5) 0.5273(7) 0.0761(3) 0.0135(18) Uani 1 1 d .
O32 O 1.0291(5) 1.0275(7) 0.0670(3) 0.018(2) Uani 1 1 d .
O33 O 0.8797(5) 0.7910(7) -0.0216(3) 0.0175(19) Uani 1 1 d .
O41 O 0.7831(5) 0.5154(8) 0.1504(3) 0.027(2) Uani 1 1 d .
O42 O 0.7763(5) 0.5924(8) 0.0037(3) 0.024(2) Uani 1 1 d .
O43 O 0.7070(5) 0.9418(8) 0.0288(3) 0.023(2) Uani 1 1 d .
O51 O 0.6256(6) 0.4323(10) 0.1300(5) 0.050(3) Uani 1 1 d .
O52 O 0.4160(5) 0.6209(9) 0.1096(3) 0.029(2) Uani 1 1 d .
O53 O 0.5911(7) 0.5244(12) -0.0132(4) 0.059(4) Uani 1 1 d .
O54 O 0.5408(6) 0.8760(10) 0.0233(4) 0.040(3) Uani 1 1 d .
O61 O 0.6619(9) 0.5740(11) 0.2187(4) 0.072(5) Uani 1 1 d .
O62 O 0.4722(5) 0.8043(9) 0.2089(4) 0.038(3) Uani 1 1 d .
O63 O 0.7151(6) 0.9301(12) 0.2382(4) 0.053(4) Uani 1 1 d .
O64 O 0.5996(6) 1.0143(8) 0.1043(3) 0.035(3) Uani 1 1 d .
C11 C 1.2393(7) 0.6005(11) 0.0857(4) 0.017(3) Uani 1 1 d U
C12 C 1.2844(8) 0.7898(11) 0.1397(5) 0.021(3) Uani 1 1 d U
C13 C 1.3150(8) 0.7738(12) 0.0366(4) 0.022(3) Uani 1 1 d U
C14 C 1.2124(7) 0.9328(11) 0.0720(4) 0.014(3) Uani 1 1 d U
C21 C 1.0938(7) 0.5703(10) 0.0248(4) 0.009(2) Uani 1 1 d U
C22 C 1.2028(7) 0.6760(11) -0.0344(4) 0.017(3) Uani 1 1 d U
C23 C 1.1268(7) 0.8845(10) -0.0127(4) 0.010(2) Uani 1 1 d U
C24 C 1.0459(6) 0.7116(10) -0.0504(4) 0.008(2) Uani 1 1 d U
C31 C 0.9514(7) 0.6167(10) 0.0718(4) 0.011(3) Uani 1 1 d U
C32 C 1.0132(7) 0.9338(11) 0.0662(4) 0.012(3) Uani 1 1 d U
C33 C 0.9200(6) 0.7869(9) 0.0106(4) 0.006(2) Uani 1 1 d U
C41 C 0.7641(7) 0.5930(12) 0.1299(5) 0.019(3) Uani 1 1 d U
C42 C 0.7641(7) 0.6470(11) 0.0369(4) 0.016(3) Uani 1 1 d U
C43 C 0.7160(7) 0.8646(11) 0.0529(4) 0.014(3) Uani 1 1 d U
C51 C 0.6108(9) 0.5189(14) 0.1138(6) 0.032(4) Uani 1 1 d U
C52 C 0.4763(7) 0.6364(11) 0.0990(4) 0.018(3) Uani 1 1 d U
C53 C 0.5868(8) 0.5760(12) 0.0221(5) 0.026(3) Uani 1 1 d U
C54 C 0.5564(8) 0.7994(12) 0.0449(5) 0.024(3) Uani 1 1 d U
C61 C 0.6502(9) 0.6522(14) 0.1959(6) 0.036(4) Uani 1 1 d U
C62 C 0.5305(8) 0.7998(11) 0.1904(5) 0.019(3) Uani 1 1 d U
C63 C 0.6829(8) 0.8803(13) 0.2090(5) 0.028(3) Uani 1 1 d U
C64 C 0.6096(7) 0.9305(12) 0.1231(5) 0.020(3) Uani 1 1 d U
C71A C 1.1156(7) 0.5938(10) 0.1684(4) 0.011(2) Uani 1 1 d U
C72A C 1.0860(7) 0.4909(10) 0.1519(4) 0.013(3) Uani 1 1 d U
H72A H 1.0541 0.4890 0.1240 0.016 Uiso 1 1 calc R
C73A C 1.1034(7) 0.3903(10) 0.1765(4) 0.013(3) Uani 1 1 d U
H73A H 1.0836 0.3194 0.1653 0.015 Uiso 1 1 calc R
C74A C 1.1494(8) 0.3937(11) 0.2172(4) 0.020(3) Uani 1 1 d U
H74A H 1.1619 0.3247 0.2335 0.025 Uiso 1 1 calc R
C75A C 1.1766(8) 0.4942(11) 0.2340(5) 0.019(3) Uani 1 1 d U
H75A H 1.2074 0.4958 0.2623 0.022 Uiso 1 1 calc R
C76A C 1.1597(7) 0.5950(11) 0.2102(4) 0.015(3) Uani 1 1 d U
H76A H 1.1785 0.6655 0.2225 0.018 Uiso 1 1 calc R
C81A C 0.8649(7) 0.9913(10) 0.1427(4) 0.013(3) Uani 1 1 d U
C82A C 0.9285(8) 1.0394(11) 0.1669(4) 0.020(3) Uani 1 1 d U
H82A H 0.9722 0.9938 0.1735 0.024 Uiso 1 1 calc R
C83A C 0.9276(8) 1.1528(11) 0.1810(5) 0.022(3) Uani 1 1 d U
H83A H 0.9703 1.1851 0.1974 0.026 Uiso 1 1 calc R
C84A C 0.8641(8) 1.2183(12) 0.1710(4) 0.022(3) Uani 1 1 d U
H84A H 0.8636 1.2963 0.1803 0.027 Uiso 1 1 calc R
C85A C 0.8014(7) 1.1727(11) 0.1478(4) 0.018(3) Uani 1 1 d U
H85A H 0.7582 1.2194 0.1413 0.021 Uiso 1 1 calc R
C86A C 0.8007(7) 1.0582(11) 0.1337(4) 0.016(3) Uani 1 1 d U
H86A H 0.7570 1.0263 0.1182 0.019 Uiso 1 1 calc R
C71B C 1.1049(7) 0.8674(10) 0.1889(4) 0.010(2) Uani 1 1 d U
C72B C 1.1375(7) 0.9766(10) 0.1830(4) 0.017(3) Uani 1 1 d U
H72B H 1.1610 0.9967 0.1539 0.020 Uiso 1 1 calc R
C73B C 1.1343(8) 1.0545(12) 0.2207(5) 0.028(3) Uani 1 1 d U
H73B H 1.1563 1.1280 0.2170 0.033 Uiso 1 1 calc R
C74B C 1.1006(8) 1.0288(11) 0.2626(5) 0.022(3) Uani 1 1 d U
H74B H 1.0990 1.0834 0.2877 0.026 Uiso 1 1 calc R
C75B C 1.0688(8) 0.9220(12) 0.2679(5) 0.023(3) Uani 1 1 d U
H75B H 1.0462 0.9031 0.2974 0.027 Uiso 1 1 calc R
C76B C 1.0690(7) 0.8406(11) 0.2312(4) 0.015(3) Uani 1 1 d U
H76B H 1.0450 0.7685 0.2352 0.017 Uiso 1 1 calc R
C81B C 0.8954(7) 0.7399(10) 0.1910(4) 0.012(3) Uani 1 1 d U
C82B C 0.9291(7) 0.6328(10) 0.1945(4) 0.012(3) Uani 1 1 d U
H82B H 0.9410 0.5927 0.1662 0.015 Uiso 1 1 calc R
C83B C 0.9455(7) 0.5832(11) 0.2384(4) 0.019(3) Uani 1 1 d U
H83B H 0.9692 0.5103 0.2401 0.023 Uiso 1 1 calc R
C84B C 0.9272(9) 0.6405(13) 0.2797(5) 0.034(4) Uani 1 1 d U
H84B H 0.9383 0.6068 0.3099 0.041 Uiso 1 1 calc R
C85B C 0.8930(8) 0.7460(12) 0.2773(5) 0.023(3) Uani 1 1 d U
H85B H 0.8805 0.7843 0.3060 0.027 Uiso 1 1 calc R
C86B C 0.8765(8) 0.7972(12) 0.2339(4) 0.022(3) Uani 1 1 d U
H86B H 0.8528 0.8701 0.2327 0.027 Uiso 1 1 calc R
O1S O 0.1901(8) 0.5972(16) 0.3514(5) 0.060(5) Uani 0.80 1 d P
C1S C 0.2079(12) 0.7101(18) 0.3643(7) 0.042(5) Uani 0.80 1 d PU
H1S1 H 0.2032 0.7617 0.3363 0.050 Uiso 0.80 1 calc PR
H1S2 H 0.2602 0.7153 0.3779 0.050 Uiso 0.80 1 calc PR
C2S C 0.1508(11) 0.7394(17) 0.4010(7) 0.035(5) Uani 0.80 1 d PU
H2S1 H 0.1371 0.8214 0.3993 0.042 Uiso 0.80 1 calc PR
H2S2 H 0.1705 0.7217 0.4336 0.042 Uiso 0.80 1 calc PR
C3S C 0.0836(14) 0.666(2) 0.3882(9) 0.061(7) Uani 0.80 1 d PU
H3S1 H 0.0600 0.6348 0.4173 0.073 Uiso 0.80 1 calc PR
H3S2 H 0.0449 0.7094 0.3696 0.073 Uiso 0.80 1 calc PR
C4S C 0.1128(15) 0.579(2) 0.3610(9) 0.065(7) Uani 0.80 1 d PU
H4S1 H 0.0835 0.5731 0.3304 0.078 Uiso 0.80 1 calc PR
H4S2 H 0.1073 0.5052 0.3782 0.078 Uiso 0.80 1 calc PR

loop_
_atom_site_aniso_label
_atom_site_aniso_U_11
_atom_site_aniso_U_22
_atom_site_aniso_U_33
_atom_site_aniso_U_23
_atom_site_aniso_U_13
_atom_site_aniso_U_12
Os1 0.0067(2) 0.0144(2) 0.0097(2) 0.00001(19) -0.00015(17) -0.00007(19)
Os2 0.0075(2) 0.0081(2) 0.0074(2) -0.00047(18) 0.00111(16) -0.00002(18)
Os3 0.0062(2) 0.0074(2) 0.0075(2) -0.00021(18) 0.00077(16) 0.00028(18)
Os4 0.0065(2) 0.0127(2) 0.0108(2) -0.00211(19) 0.00151(17) 0.00019(19)
Os5 0.0077(2) 0.0190(3) 0.0181(3) -0.0023(2) 0.00071(19) -0.0024(2)
Os6 0.0115(3) 0.0222(3) 0.0119(2) -0.0031(2) 0.00287(18) 0.0052(2)
Sb7 0.0083(4) 0.0083(4) 0.0072(3) 0.0002(3) -0.0003(3) 0.0001(3)
Sb8 0.0061(4) 0.0099(4) 0.0101(4) -0.0025(3) 0.0011(3) 0.0008(3)
O11 0.023(5) 0.018(5) 0.019(5) -0.011(4) 0.000(4) 0.008(4)
O12 0.024(6) 0.037(6) 0.023(5) -0.012(5) -0.007(4) 0.000(5)
O13 0.013(5) 0.052(7) 0.029(5) -0.006(5) 0.009(4) -0.008(5)
O14 0.029(6) 0.016(5) 0.020(5) 0.000(4) -0.008(4) -0.005(4)
O21 0.018(5) 0.011(5) 0.017(4) -0.001(4) 0.004(4) 0.003(4)
O22 0.017(5) 0.023(5) 0.018(5) 0.003(4) 0.010(4) 0.005(4)
O23 0.024(5) 0.015(5) 0.011(4) 0.005(4) -0.004(4) 0.000(4)
O24 0.018(5) 0.017(5) 0.010(4) -0.001(4) -0.005(4) -0.005(4)
O31 0.012(5) 0.014(5) 0.014(4) 0.005(4) 0.002(3) 0.002(4)
O32 0.022(5) 0.007(4) 0.025(5) 0.002(4) 0.006(4) 0.002(4)
O33 0.015(5) 0.018(5) 0.018(5) -0.003(4) -0.009(4) -0.002(4)
O41 0.024(6) 0.021(5) 0.037(6) 0.007(5) 0.003(4) 0.005(4)
O42 0.013(5) 0.028(5) 0.030(5) -0.006(5) 0.009(4) -0.004(4)
O43 0.025(6) 0.027(5) 0.016(5) 0.012(4) -0.001(4) 0.001(4)
O51 0.030(7) 0.039(7) 0.080(9) 0.023(7) -0.002(6) -0.001(6)
O52 0.009(5) 0.047(7) 0.031(6) -0.002(5) 0.004(4) -0.003(4)
O53 0.049(8) 0.084(10) 0.045(7) -0.041(7) 0.019(6) -0.022(7)
O54 0.028(6) 0.044(7) 0.047(7) 0.024(6) -0.014(5) -0.007(5)
O61 0.137(14) 0.058(8) 0.022(6) 0.026(6) 0.029(7) 0.062(9)
O62 0.015(5) 0.052(7) 0.047(7) -0.013(6) 0.020(5) -0.002(5)
O63 0.010(6) 0.099(11) 0.051(7) -0.043(7) 0.000(5) 0.000(6)
O64 0.052(8) 0.025(6) 0.027(6) 0.005(5) 0.013(5) 0.014(5)
C11 0.019(5) 0.016(5) 0.018(5) 0.005(4) 0.007(4) 0.001(4)
C12 0.019(5) 0.019(5) 0.024(5) 0.003(4) 0.000(4) 0.001(4)
C13 0.019(5) 0.027(5) 0.019(5) -0.001(4) 0.005(4) -0.002(4)
C14 0.012(5) 0.018(5) 0.013(4) -0.003(4) 0.002(4) -0.004(4)
C21 0.010(5) 0.009(4) 0.007(4) -0.003(4) -0.002(4) -0.005(4)
C22 0.018(5) 0.016(5) 0.016(5) 0.001(4) 0.003(4) 0.005(4)
C23 0.010(5) 0.012(5) 0.009(4) 0.002(4) 0.001(4) -0.002(4)
C24 0.009(4) 0.008(4) 0.007(4) 0.001(4) 0.000(4) -0.002(4)
C31 0.012(5) 0.014(5) 0.008(4) 0.003(4) 0.002(4) 0.005(4)
C32 0.011(5) 0.015(5) 0.011(4) 0.002(4) -0.002(4) 0.000(4)
C33 0.009(4) 0.003(4) 0.007(4) -0.001(4) 0.001(4) 0.002(4)
C41 0.015(5) 0.020(5) 0.021(5) -0.001(4) -0.002(4) -0.001(4)
C42 0.015(5) 0.016(5) 0.018(5) 0.000(4) 0.006(4) 0.001(4)
C43 0.013(5) 0.020(5) 0.010(4) 0.003(4) 0.002(4) -0.001(4)
C51 0.027(6) 0.032(6) 0.038(6) -0.001(5) 0.002(5) -0.005(5)
C52 0.013(5) 0.018(5) 0.021(5) 0.002(4) -0.002(4) 0.005(4)
C53 0.022(5) 0.026(5) 0.029(5) -0.001(5) 0.005(4) -0.004(4)
C54 0.019(5) 0.026(5) 0.026(5) -0.001(4) -0.007(4) -0.005(4)
C61 0.038(6) 0.040(6) 0.031(6) -0.003(5) 0.008(5) 0.012(5)
C62 0.021(5) 0.016(5) 0.021(5) -0.001(4) -0.002(4) 0.000(4)
C63 0.021(5) 0.033(5) 0.028(5) 0.006(5) 0.003(4) 0.005(4)
C64 0.016(5) 0.023(5) 0.023(5) -0.004(4) 0.005(4) -0.003(4)
C71A 0.009(5) 0.012(5) 0.013(4) 0.003(4) 0.001(4) -0.002(4)
C72A 0.017(5) 0.013(5) 0.011(4) 0.003(4) 0.001(4) 0.000(4)
C73A 0.013(5) 0.013(5) 0.012(4) 0.010(4) -0.002(4) -0.002(4)
C74A 0.024(5) 0.019(5) 0.018(5) 0.004(4) -0.004(4) 0.003(4)
C75A 0.021(5) 0.016(5) 0.019(5) 0.000(4) 0.000(4) -0.003(4)
C76A 0.013(5) 0.016(5) 0.016(5) 0.002(4) 0.002(4) 0.001(4)
C81A 0.012(5) 0.015(5) 0.012(4) -0.006(4) 0.005(4) 0.001(4)
C82A 0.022(5) 0.017(5) 0.020(5) -0.003(4) 0.003(4) -0.001(4)
C83A 0.023(5) 0.021(5) 0.021(5) -0.001(4) -0.001(4) -0.008(4)
C84A 0.029(5) 0.019(5) 0.020(5) -0.003(4) 0.009(4) 0.005(4)
C85A 0.019(5) 0.014(5) 0.020(5) 0.002(4) 0.005(4) 0.009(4)
C86A 0.013(5) 0.016(5) 0.018(5) -0.001(4) 0.000(4) 0.003(4)
C71B 0.011(5) 0.009(4) 0.012(4) -0.005(4) 0.002(4) 0.005(4)
C72B 0.020(5) 0.016(5) 0.015(5) 0.001(4) 0.000(4) 0.002(4)
C73B 0.028(5) 0.024(5) 0.031(5) -0.002(4) 0.002(4) 0.003(4)
C74B 0.022(5) 0.020(5) 0.022(5) -0.009(4) 0.000(4) 0.003(4)
C75B 0.025(5) 0.026(5) 0.017(5) 0.000(4) 0.003(4) -0.001(4)
C76B 0.013(5) 0.015(5) 0.015(4) 0.002(4) 0.004(4) 0.002(4)
C81B 0.011(5) 0.012(5) 0.013(4) 0.002(4) 0.001(4) 0.000(4)
C82B 0.012(5) 0.014(5) 0.010(4) 0.000(4) -0.003(4) -0.004(4)
C83B 0.020(5) 0.020(5) 0.018(5) 0.007(4) 0.003(4) 0.001(4)
C84B 0.035(6) 0.035(6) 0.032(5) 0.006(5) -0.003(5) -0.006(5)
C85B 0.024(5) 0.027(5) 0.018(5) 0.000(4) 0.003(4) -0.006(4)
C86B 0.023(5) 0.023(5) 0.021(5) -0.006(4) 0.007(4) 0.000(4)
O1S 0.043(10) 0.109(14) 0.026(8) -0.043(9) -0.018(7) 0.038(9)
C1S 0.040(7) 0.045(7) 0.040(7) 0.012(5) 0.004(5) 0.001(5)
C2S 0.033(6) 0.034(7) 0.039(6) -0.002(5) 0.003(5) -0.003(5)
C3S 0.058(8) 0.063(8) 0.062(8) -0.004(6) 0.004(6) -0.004(6)
C4S 0.064(9) 0.063(9) 0.067(9) -0.012(6) -0.002(6) 0.001(6)

loop_
_atom_type_symbol
_atom_type_description
_atom_type_scat_dispersion_real
_atom_type_scat_dispersion_imag
_atom_type_scat_source
C C 0.0033 0.0016 'International Tables Vol C Tables 4.2.6.8 and 6.1.1.4'
H H 0.0000 0.0000 'International Tables Vol C Tables 4.2.6.8 and 6.1.1.4'
O O 0.0106 0.0060 'International Tables Vol C Tables 4.2.6.8 and 6.1.1.4'
Sb Sb -0.5866 1.5461 'International Tables Vol C Tables 4.2.6.8 and 6.1.1.4'
Os Os -1.2165 7.6030 'International Tables Vol C Tables 4.2.6.8 and 6.1.1.4'

loop_
_geom_angle_atom_site_label_1
_geom_angle_atom_site_label_2
_geom_angle_atom_site_label_3
_geom_angle
C12 Os1 C13 99.3(5)
C12 Os1 C14 92.9(5)
C13 Os1 C14 90.5(5)
C12 Os1 C11 91.7(6)
C13 Os1 C11 90.8(5)
C14 Os1 C11 175.0(6)
C12 Os1 Sb7 89.1(4)
C13 Os1 Sb7 171.5(4)
C14 Os1 Sb7 90.5(3)
C11 Os1 Sb7 87.5(3)
C12 Os1 Os2 167.6(4)
C13 Os1 Os2 92.9(4)
C14 Os1 Os2 88.8(4)
C11 Os1 Os2 86.3(4)
Sb7 Os1 Os2 78.65(2)
C24 Os2 C23 88.7(5)
C24 Os2 C22 94.7(5)
C23 Os2 C22 95.3(5)
C24 Os2 C21 92.8(5)
C23 Os2 C21 170.3(5)
C22 Os2 C21 94.1(5)
C24 Os2 Os1 174.2(3)
C23 Os2 Os1 85.5(4)
C22 Os2 Os1 85.2(4)
C21 Os2 Os1 93.0(3)
C24 Os2 Os3 88.7(3)
C23 Os2 Os3 91.2(3)
C22 Os2 Os3 172.7(4)
C21 Os2 Os3 79.2(3)
Os1 Os2 Os3 92.121(17)
C33 Os3 C31 88.4(5)
C33 Os3 C32 93.7(5)
C31 Os3 C32 173.4(5)
C33 Os3 Sb7 168.0(3)
C31 Os3 Sb7 94.7(4)
C32 Os3 Sb7 84.6(4)
C33 Os3 Sb8 90.1(3)
C31 Os3 Sb8 82.6(3)
C32 Os3 Sb8 91.1(3)
Sb7 Os3 Sb8 101.80(3)
C33 Os3 Os2 89.6(3)
C31 Os3 Os2 96.9(3)
C32 Os3 Os2 89.4(3)
Sb7 Os3 Os2 78.57(2)
Sb8 Os3 Os2 179.37(3)
C42 Os4 C43 90.9(5)
C42 Os4 C41 88.4(5)
C43 Os4 C41 175.4(5)
C42 Os4 Sb8 102.2(4)
C43 Os4 Sb8 90.8(4)
C41 Os4 Sb8 84.9(4)
C42 Os4 Os5 92.7(4)
C43 Os4 Os5 91.4(4)
C41 Os4 Os5 93.1(4)
Sb8 Os4 Os5 164.89(3)
C42 Os4 Os6 152.9(4)
C43 Os4 Os6 92.6(3)
C41 Os4 Os6 90.1(4)
Sb8 Os4 Os6 104.67(2)
Os5 Os4 Os6 60.296(17)
C53 Os5 C52 103.7(6)
C53 Os5 C51 88.2(6)
C52 Os5 C51 91.3(6)
C53 Os5 C54 89.7(6)
C52 Os5 C54 92.7(5)
C51 Os5 C54 175.8(6)
C53 Os5 Os4 98.8(4)
C52 Os5 Os4 157.2(4)
C51 Os5 Os4 86.6(4)
C54 Os5 Os4 90.1(4)
C53 Os5 Os6 159.2(4)
C52 Os5 Os6 97.0(4)
C51 Os5 Os6 91.2(5)
C54 Os5 Os6 89.4(4)
Os4 Os5 Os6 60.407(16)
C62 Os6 C63 98.7(6)
C62 Os6 C61 90.3(6)
C63 Os6 C61 91.4(7)
C62 Os6 C64 94.1(5)
C63 Os6 C64 91.6(6)
C61 Os6 C64 174.2(6)
C62 Os6 Os5 95.7(4)
C63 Os6 Os5 165.5(4)
C61 Os6 Os5 87.6(5)
C64 Os6 Os5 88.3(4)
C62 Os6 Os4 155.0(4)
C63 Os6 Os4 106.2(4)
C61 Os6 Os4 88.3(4)
C64 Os6 Os4 86.1(4)
Os5 Os6 Os4 59.297(16)
C71A Sb7 C71B 98.8(4)
C71A Sb7 Os3 120.3(3)
C71B Sb7 Os3 117.7(3)
C71A Sb7 Os1 103.2(3)
C71B Sb7 Os1 109.0(3)
Os3 Sb7 Os1 106.65(3)
C81B Sb8 C81A 99.3(4)
C81B Sb8 Os4 108.9(3)
C81A Sb8 Os4 115.3(3)
C81B Sb8 Os3 106.9(3)
C81A Sb8 Os3 110.3(3)
Os4 Sb8 Os3 114.63(3)
O11 C11 Os1 177.9(12)
O12 C12 Os1 178.2(12)
O13 C13 Os1 176.1(12)
O14 C14 Os1 177.7(11)
O21 C21 Os2 174.6(10)
O22 C22 Os2 178.0(12)
O23 C23 Os2 176.4(10)
O24 C24 Os2 176.6(10)
O31 C31 Os3 174.8(10)
O32 C32 Os3 179.2(11)
O33 C33 Os3 177.0(10)
O41 C41 Os4 176.6(12)
O42 C42 Os4 174.4(11)
O43 C43 Os4 176.3(10)
O51 C51 Os5 174.2(15)
O52 C52 Os5 178.0(12)
O53 C53 Os5 178.6(14)
O54 C54 Os5 176.7(13)
O61 C61 Os6 174.5(13)
O62 C62 Os6 177.8(12)
O63 C63 Os6 177.7(13)
O64 C64 Os6 173.6(12)
C76A C71A C72A 119.3(11)
C76A C71A Sb7 118.6(9)
C72A C71A Sb7 122.0(9)
C71A C72A C73A 119.4(11)
C74A C73A C72A 120.0(12)
C75A C74A C73A 120.5(13)
C74A C75A C76A 120.3(13)
C75A C76A C71A 120.4(12)
C86A C81A C82A 119.5(11)
C86A C81A Sb8 121.1(9)
C82A C81A Sb8 119.3(9)
C83A C82A C81A 120.3(13)
C84A C83A C82A 119.3(13)
C85A C84A C83A 121.2(13)
C84A C85A C86A 120.4(12)
C81A C86A C85A 119.2(12)
C76B C71B C72B 119.9(11)
C76B C71B Sb7 120.1(9)
C72B C71B Sb7 119.7(8)
C73B C72B C71B 118.6(11)
C74B C73B C72B 122.2(13)
C73B C74B C75B 118.7(13)
C74B C75B C76B 122.0(12)
C71B C76B C75B 118.6(11)
C82B C81B C86B 118.2(11)
C82B C81B Sb8 121.1(8)
C86B C81B Sb8 120.7(9)
C83B C82B C81B 121.6(11)
C84B C83B C82B 119.3(13)
C85B C84B C83B 120.4(14)
C84B C85B C86B 121.0(13)
C85B C86B C81B 119.4(12)
C1S O1S C4S 107.9(16)
O1S C1S C2S 104.1(16)
C1S C2S C3S 104.0(17)
C4S C3S C2S 105(2)
C3S C4S O1S 111(2)

loop_
_geom_bond_atom_site_label_1
_geom_bond_atom_site_label_2
_geom_bond_distance
Os1 C12 1.908(14)
Os1 C13 1.963(12)
Os1 C14 1.965(13)
Os1 C11 1.973(13)
Os1 Sb7 2.6927(8)
Os1 Os2 2.9835(7)
Os2 C24 1.899(11)
Os2 C23 1.929(12)
Os2 C22 1.932(12)
Os2 C21 1.955(11)
Os2 Os3 2.9996(6)
Os3 C33 1.912(11)
Os3 C31 1.925(12)
Os3 C32 1.951(12)
Os3 Sb7 2.6790(9)
Os3 Sb8 2.6894(8)
Os4 C42 1.867(12)
Os4 C43 1.952(12)
Os4 C41 1.970(14)
Os4 Sb8 2.6576(9)
Os4 Os5 2.8598(7)
Os4 Os6 2.8922(6)
Os5 C53 1.909(14)
Os5 C52 1.926(13)
Os5 C51 1.931(17)
Os5 C54 1.984(15)
Os5 Os6 2.8890(7)
Os6 C62 1.896(13)
Os6 C63 1.896(16)
Os6 C61 1.948(17)
Os6 C64 1.955(14)
Sb7 C71A 2.139(12)
Sb7 C71B 2.152(11)
Sb8 C81B 2.143(11)
Sb8 C81A 2.154(12)
O11 C11 1.121(14)
O12 C12 1.146(15)
O13 C13 1.129(14)
O14 C14 1.130(15)
O21 C21 1.128(13)
O22 C22 1.122(14)
O23 C23 1.148(13)
O24 C24 1.146(13)
O31 C31 1.147(14)
O32 C32 1.132(14)
O33 C33 1.134(13)
O41 C41 1.122(15)
O42 C42 1.151(14)
O43 C43 1.136(14)
O51 C51 1.139(18)
O52 C52 1.123(15)
O53 C53 1.162(16)
O54 C54 1.111(16)
O61 C61 1.131(18)
O62 C62 1.160(15)
O63 C63 1.144(17)
O64 C64 1.124(16)
C71A C76A 1.386(17)
C71A C72A 1.388(17)
C72A C73A 1.394(16)
C73A C74A 1.382(17)
C74A C75A 1.351(18)
C75A C76A 1.383(17)
C81A C86A 1.392(17)
C81A C82A 1.411(18)
C82A C83A 1.384(18)
C83A C84A 1.377(19)
C84A C85A 1.375(19)
C85A C86A 1.397(17)
C71B C76B 1.390(15)
C71B C72B 1.412(17)
C72B C73B 1.396(18)
C73B C74B 1.359(18)
C74B C75B 1.378(19)
C75B C76B 1.401(17)
C81B C82B 1.388(16)
C81B C86B 1.421(16)
C82B C83B 1.381(16)
C83B C84B 1.380(19)
C84B C85B 1.37(2)
C85B C86B 1.377(18)
O1S C1S 1.40(3)
O1S C4S 1.41(3)
C1S C2S 1.49(3)
C2S C3S 1.50(3)
C3S C4S 1.38(3)
